data_2219243
loop_
_publ_author_name
'Xie, An-Le'
'Ding, Tong-Jian'
'Cao, Xiao-Ping'

_publ_section_title
;
 3,6-Dichlorocatechol
;
_journal_coeditor_code BQ2078
_journal_issue 9
_journal_name_full 'Acta Crystallographica Section E'
_journal_page_first o1746
_journal_paper_doi 10.1107/S1600536808025014
_journal_volume 64
_journal_year 2008
_chemical_formula_iupac 'C6 H4 Cl2 O2'
_chemical_formula_moiety 'C6 H4 Cl2 O2'
_chemical_formula_sum 'C6 H4 Cl2 O2'
_chemical_formula_weight 178.99
_chemical_name_common 3,6-Dichlorocatechol
_chemical_name_systematic
;
3,6-dichlorobenzene-1,2-diol
;
_space_group_IT_number 14
_symmetry_cell_setting monoclinic
_symmetry_space_group_name_Hall '-P 2ybc'
_symmetry_space_group_name_H-M 'P 1 21/c 1'
_atom_sites_solution_hydrogens geom
_atom_sites_solution_primary direct
_atom_sites_solution_secondary difmap
_cell_angle_alpha 90.00
_cell_angle_beta 119.903(5)
_cell_angle_gamma 90.00
_cell_formula_units_Z 4
_cell_length_a 7.4411(7)
_cell_length_b 10.1283(10)
_cell_length_c 10.6448(8)
_cell_measurement_reflns_used 2193
_cell_measurement_temperature 296
_cell_measurement_theta_max 26.35
_cell_measurement_theta_min 2.89
_cell_volume 695.45(11)
_computing_cell_refinement 'SMART (Bruker, 1997)'
_computing_data_collection 'SMART (Bruker, 1997)'
_computing_data_reduction 'SAINT (Bruker, 1997)'
_computing_molecular_graphics 'SHELXTL (Sheldrick, 2008)'
_computing_publication_material 'SHELXTL (Sheldrick, 2008)'
_computing_structure_refinement 'SHELXL97 (Sheldrick, 2008)'
_computing_structure_solution 'SHELXS97 (Sheldrick, 2008)'
_diffrn_ambient_temperature 296
_diffrn_measured_fraction_theta_full 0.998
_diffrn_measured_fraction_theta_max 0.998
_diffrn_measurement_device_type 'Bruker SMART CCD area-detector'
_diffrn_measurement_method '\f and \w'
_diffrn_radiation_monochromator graphite
_diffrn_radiation_source 'fine-focus sealed tube'
_diffrn_radiation_type MoK\a
_diffrn_radiation_wavelength 0.71073
_diffrn_reflns_av_R_equivalents 0.0174
_diffrn_reflns_av_sigmaI/netI 0.0176
_diffrn_reflns_limit_h_max 8
_diffrn_reflns_limit_h_min -8
_diffrn_reflns_limit_k_max 12
_diffrn_reflns_limit_k_min -9
_diffrn_reflns_limit_l_max 12
_diffrn_reflns_limit_l_min -12
_diffrn_reflns_number 3531
_diffrn_reflns_theta_full 25.15
_diffrn_reflns_theta_max 25.15
_diffrn_reflns_theta_min 2.99
_exptl_absorpt_coefficient_mu 0.858
_exptl_absorpt_correction_T_max 0.8820
_exptl_absorpt_correction_T_min 0.7475
_exptl_absorpt_correction_type multi-scan
_exptl_absorpt_process_details '(SADABS; Bruker, 1997)'
_exptl_crystal_colour colorless
_exptl_crystal_density_diffrn 1.710
_exptl_crystal_density_method 'not measured'
_exptl_crystal_description block
_exptl_crystal_F_000 360
_exptl_crystal_size_max 0.36
_exptl_crystal_size_mid 0.17
_exptl_crystal_size_min 0.15
_refine_diff_density_max 0.177
_refine_diff_density_min -0.340
_refine_ls_extinction_method none
_refine_ls_goodness_of_fit_ref 1.013
_refine_ls_hydrogen_treatment constr
_refine_ls_matrix_type full
_refine_ls_number_parameters 93
_refine_ls_number_reflns 1243
_refine_ls_number_restraints 0
_refine_ls_restrained_S_all 1.013
_refine_ls_R_factor_all 0.0329
_refine_ls_R_factor_gt 0.0301
_refine_ls_shift/su_max 0.001
_refine_ls_shift/su_mean 0.000
_refine_ls_structure_factor_coef Fsqd
_refine_ls_weighting_details 'calc w=1/[\s^2^(Fo^2^)+(0.01P)^2^] where P=(Fo^2^+2Fc^2^)/3'
_refine_ls_weighting_scheme calc
_refine_ls_wR_factor_gt 0.1139
_refine_ls_wR_factor_ref 0.1184
_reflns_number_gt 1117
_reflns_number_total 1243
_reflns_threshold_expression I>2\s(I)
_cod_data_source_file bq2078.cif
_cod_data_source_block I
_cod_depositor_comments
;
The following automatic conversions were performed:
'_symmetry_cell_setting' value 'Monoclinic' changed to 'monoclinic'
according to '/home/saulius/struct/CIF-dictionaries/cif_core.dic'
dictionary named 'cif_core.dic' version 2.4.1 from 2010-06-29.

Automatic conversion script
Id: cif_fix_enum 1527 2010-12-29 10:47:43Z saulius 

The following automatic conversions were performed:

'_symmetry_cell_setting' value 'Monoclinic' changed to 'monoclinic'
according to /home/saulius/struct/CIF-dictionaries/cif_core.dic
dictionary named 'cif_core.dic' version 2.4.1 from 2010-06-29.

Automatic conversion script
Id: cif_fix_values 1715 2011-07-08 13:25:40Z adriana 
;
_cod_original_sg_symbol_H-M 'P 21/c'
_cod_database_code 2219243
_cod_database_fobs_code 2219243

loop_
_symmetry_equiv_pos_as_xyz
'x, y, z'
'-x, y+1/2, -z+1/2'
'-x, -y, -z'
'x, -y-1/2, z-1/2'

loop_
_atom_site_type_symbol
_atom_site_label
_atom_site_fract_x
_atom_site_fract_y
_atom_site_fract_z
_atom_site_U_iso_or_equiv
_atom_site_adp_type
_atom_site_calc_flag
_atom_site_refinement_flags
_atom_site_occupancy
Cl Cl1 0.84969(7) 1.04043(6) 0.81747(4) 0.0483(3) Uani d . 1
Cl Cl2 0.64593(7) 0.99288(7) 0.17713(4) 0.0529(3) Uani d . 1
O O1 0.8451(2) 0.79625(12) 0.66807(12) 0.0487(4) Uani d . 1
H H1 0.8578 0.7331 0.6249 0.073 Uiso calc R 1
O O2 0.7560(2) 0.76889(12) 0.39645(12) 0.0490(4) Uani d . 1
H H2 0.7570 0.7708 0.3198 0.074 Uiso calc R 1
C C1 0.7904(3) 1.02895(16) 0.63843(18) 0.0344(4) Uani d . 1
C C2 0.7954(2) 0.90633(16) 0.58289(15) 0.0335(4) Uani d . 1
C C3 0.7515(2) 0.89485(16) 0.44037(17) 0.0330(4) Uani d . 1
C C4 0.7012(3) 1.00694(18) 0.35485(17) 0.0356(4) Uani d . 1
C C5 0.6955(3) 1.13066(18) 0.41095(17) 0.0433(4) Uani d . 1
H H5 0.6619 1.2056 0.3530 0.052 Uiso calc R 1
C C6 0.7397(3) 1.14090(18) 0.55181(19) 0.0415(4) Uani d . 1
H H6 0.7359 1.2230 0.5896 0.050 Uiso calc R 1

loop_
_atom_site_aniso_label
_atom_site_aniso_U_11
_atom_site_aniso_U_22
_atom_site_aniso_U_33
_atom_site_aniso_U_12
_atom_site_aniso_U_13
_atom_site_aniso_U_23
Cl1 0.0647(4) 0.0507(4) 0.0356(4) -0.00327(18) 0.0296(3) -0.00797(16)
Cl2 0.0633(4) 0.0666(5) 0.0307(4) 0.0071(2) 0.0248(3) 0.00907(18)
O1 0.0832(10) 0.0343(7) 0.0401(7) 0.0122(6) 0.0393(7) 0.0089(5)
O2 0.0835(10) 0.0351(7) 0.0414(7) -0.0021(6) 0.0409(7) -0.0039(5)
C1 0.0382(9) 0.0370(9) 0.0307(8) -0.0029(6) 0.0192(7) -0.0042(6)
C2 0.0394(8) 0.0323(9) 0.0317(8) 0.0010(7) 0.0199(7) 0.0053(6)
C3 0.0373(8) 0.0334(9) 0.0298(7) -0.0025(6) 0.0177(6) -0.0020(6)
C4 0.0360(9) 0.0445(10) 0.0276(8) -0.0007(7) 0.0169(7) 0.0042(7)
C5 0.0488(10) 0.0354(9) 0.0450(9) 0.0037(7) 0.0230(8) 0.0100(7)
C6 0.0508(10) 0.0309(9) 0.0429(8) 0.0009(7) 0.0234(7) -0.0003(7)

loop_
_atom_type_symbol
_atom_type_description
_atom_type_scat_dispersion_real
_atom_type_scat_dispersion_imag
_atom_type_scat_source
C C 0.0033 0.0016 'International Tables Vol C Tables 4.2.6.8 and 6.1.1.4'
H H 0.0000 0.0000 'International Tables Vol C Tables 4.2.6.8 and 6.1.1.4'
Cl Cl 0.1484 0.1585 'International Tables Vol C Tables 4.2.6.8 and 6.1.1.4'
O O 0.0106 0.0060 'International Tables Vol C Tables 4.2.6.8 and 6.1.1.4'

loop_
_geom_angle_atom_site_label_1
_geom_angle_atom_site_label_2
_geom_angle_atom_site_label_3
_geom_angle
O1 C2 C1 120.31(13)
O1 C2 C3 119.68(14)
O2 C3 C4 125.85(14)
O2 C3 C2 114.84(14)
C1 C2 C3 120.02(14)
C1 C6 H6 119.9
C2 O1 H1 109.5
C2 C1 C6 120.32(15)
C2 C1 Cl1 118.94(12)
C3 O2 H2 109.5
C3 C4 C5 120.65(15)
C3 C4 Cl2 119.36(13)
C4 C3 C2 119.27(15)
C4 C5 H5 120.2
C5 C4 Cl2 119.98(13)
C5 C6 C1 120.16(16)
C5 C6 H6 119.9
C6 C5 C4 119.59(15)
C6 C1 Cl1 120.75(13)
C6 C5 H5 120.2

loop_
_geom_bond_atom_site_label_1
_geom_bond_atom_site_label_2
_geom_bond_distance
O1 H1 0.8200
O2 H2 0.8200
C1 C2 1.384(2)
C1 C6 1.390(2)
C1 Cl1 1.7326(17)
C2 O1 1.3666(18)
C2 C3 1.388(2)
C3 O2 1.365(2)
C3 C4 1.385(2)
C4 C5 1.398(2)
C4 Cl2 1.7299(16)
C5 C6 1.369(3)
C5 H5 0.9300
C6 H6 0.9300

loop_
_geom_hbond_atom_site_label_D
_geom_hbond_atom_site_label_H
_geom_hbond_atom_site_label_A
_geom_hbond_site_symmetry_A
_geom_hbond_distance_DH
_geom_hbond_distance_HA
_geom_hbond_distance_DA
_geom_hbond_angle_DHA
_geom_hbond_publ_flag
O1 H1 O2 . 0.82 2.19 2.6391(17) 115 yes
O1 H1 Cl1 2_746 0.82 2.76 3.3980(16) 137 yes
O2 H2 Cl2 . 0.82 2.61 3.0597(13) 116 yes
O2 H2 O1 4_575 0.82 2.13 2.8969(19) 155 yes

loop_
_geom_torsion_atom_site_label_1
_geom_torsion_atom_site_label_2
_geom_torsion_atom_site_label_3
_geom_torsion_atom_site_label_4
_geom_torsion
Cl1 C1 C2 O1 0.4(2)
Cl1 C1 C2 C3 -179.06(12)
Cl1 C1 C6 C5 179.23(13)
Cl2 C4 C5 C6 -179.92(13)
O1 C2 C3 O2 2.1(2)
O1 C2 C3 C4 179.98(15)
O2 C3 C4 C5 177.97(16)
O2 C3 C4 Cl2 -2.3(2)
C1 C2 C3 O2 -178.41(15)
C1 C2 C3 C4 -0.5(2)
C2 C1 C6 C5 -0.3(3)
C2 C3 C4 C5 0.3(2)
C2 C3 C4 Cl2 -179.90(12)
C3 C4 C5 C6 -0.1(3)
C4 C5 C6 C1 0.2(3)
C6 C1 C2 O1 -179.97(15)
C6 C1 C2 C3 0.5(2)

loop_
_cod_related_entry_id
_cod_related_entry_database
_cod_related_entry_code
1 ChemSpider 30414
